data_7114325
loop_
_publ_author_name
'Karmazin, Lydia'
'Mazzanti, Marinella'
'P\'ecaut, Jacques'

_publ_section_title
;
 Unique crown thioether complexes of f elements: the crystal structure of
 U(iii) and La(iii) complexes of 1,4,7-trithiacyclononane
;
_journal_issue 6
_journal_name_full 'Chemical Communications'
_journal_page_first 654
_journal_paper_doi 10.1039/b200315p
_journal_year 2002
_chemical_formula_sum 'C10 H18 I3 La N2 S3'
_chemical_formula_weight 782.05
_chemical_name_systematic
;
?
;
_space_group_IT_number 14
_symmetry_cell_setting monoclinic
_symmetry_space_group_name_Hall '-P 2ybc'
_symmetry_space_group_name_H-M 'P 1 21/c 1'
_atom_sites_solution_hydrogens geom
_atom_sites_solution_primary direct
_atom_sites_solution_secondary difmap
_audit_creation_method SHELXL-97
_cell_angle_alpha 90.00
_cell_angle_beta 99.9930(10)
_cell_angle_gamma 90.00
_cell_formula_units_Z 4
_cell_length_a 15.4185(7)
_cell_length_b 9.1565(4)
_cell_length_c 15.1299(7)
_cell_measurement_temperature 193(2)
_cell_volume 2103.63(16)
_computing_cell_refinement 'Bruker SMART'
_computing_data_collection 'Bruker SMART'
_computing_data_reduction 'Bruker SHELXTL'
_computing_molecular_graphics 'Bruker SHELXTL'
_computing_publication_material 'Bruker SHELXTL'
_computing_structure_refinement 'SHELXL-97 (Sheldrick, 1997)'
_computing_structure_solution 'SHELXS-97 (Sheldrick, 1990)'
_diffrn_ambient_temperature 193(2)
_diffrn_measured_fraction_theta_full 0.919
_diffrn_measured_fraction_theta_max 0.919
_diffrn_measurement_device_type 'CCD area detector'
_diffrn_measurement_method 'phi and omega scans'
_diffrn_radiation_monochromator graphite
_diffrn_radiation_source 'fine-focus sealed tube'
_diffrn_radiation_type MoK\a
_diffrn_radiation_wavelength 0.71073
_diffrn_reflns_av_R_equivalents 0.0360
_diffrn_reflns_av_sigmaI/netI 0.0271
_diffrn_reflns_limit_h_max 15
_diffrn_reflns_limit_h_min -20
_diffrn_reflns_limit_k_max 12
_diffrn_reflns_limit_k_min -8
_diffrn_reflns_limit_l_max 20
_diffrn_reflns_limit_l_min -20
_diffrn_reflns_number 13160
_diffrn_reflns_theta_full 28.91
_diffrn_reflns_theta_max 28.91
_diffrn_reflns_theta_min 2.60
_exptl_absorpt_coefficient_mu 6.722
_exptl_absorpt_correction_type none
_exptl_crystal_density_diffrn 2.469
_exptl_crystal_density_method 'not measured'
_exptl_crystal_F_000 1424
_exptl_crystal_size_max 0.35
_exptl_crystal_size_mid 0.35
_exptl_crystal_size_min 0.5
_refine_diff_density_max 1.206
_refine_diff_density_min -1.413
_refine_diff_density_rms 0.177
_refine_ls_extinction_method none
_refine_ls_goodness_of_fit_ref 1.070
_refine_ls_hydrogen_treatment mixed
_refine_ls_matrix_type full
_refine_ls_number_parameters 228
_refine_ls_number_reflns 5106
_refine_ls_number_restraints 0
_refine_ls_restrained_S_all 1.070
_refine_ls_R_factor_all 0.0335
_refine_ls_R_factor_gt 0.0290
_refine_ls_shift/su_max 0.209
_refine_ls_shift/su_mean 0.006
_refine_ls_structure_factor_coef Fsqd
_refine_ls_weighting_details 'calc w=1/[\s^2^(Fo^2^)+(0.0393P)^2^+2.2039P] where P=(Fo^2^+2Fc^2^)/3'
_refine_ls_weighting_scheme calc
_refine_ls_wR_factor_gt 0.0683
_refine_ls_wR_factor_ref 0.0699
_reflns_number_gt 4579
_reflns_number_total 5106
_reflns_threshold_expression >2sigma(I)
_cod_data_source_file b200315p.txt
_cod_data_source_block struc_1
_cod_depositor_comments
;
The following automatic conversions were performed:

'_symmetry_cell_setting' value 'Monoclinic' changed to 'monoclinic'
according to
/usr/data/users/saulius/automatic-downloads/retrospective/RSC/lib/dictionaries/cif_core.dic
dictionary named 'cif_core.dic' version 2.4.2 from 2011-04-26.

Automatic conversion script
Id: cif_fix_values 2281 2013-09-26 08:29:07Z andrius 
;
_cod_original_sg_symbol_H-M P21/c
_cod_database_code 7114325

loop_
_symmetry_equiv_pos_as_xyz
'x, y, z'
'-x, y+1/2, -z+1/2'
'-x, -y, -z'
'x, -y-1/2, z-1/2'

loop_
_atom_site_label
_atom_site_type_symbol
_atom_site_fract_x
_atom_site_fract_y
_atom_site_fract_z
_atom_site_U_iso_or_equiv
_atom_site_adp_type
_atom_site_occupancy
_atom_site_symmetry_multiplicity
_atom_site_calc_flag
_atom_site_refinement_flags
La La 0.755279(5) 0.417412(9) 0.385342(5) 0.01775(2) Uani 1 1 d .
I1 I 0.620924(7) 0.605998(11) 0.467207(8) 0.02985(3) Uani 1 1 d .
I2 I 0.743174(7) 0.612924(12) 0.210160(7) 0.03179(3) Uani 1 1 d .
I3 I 0.876484(7) 0.283056(12) 0.558179(7) 0.02931(3) Uani 1 1 d .
S1 S 0.58060(3) 0.33780(5) 0.26155(3) 0.03398(11) Uani 1 1 d .
S2 S 0.76259(3) 0.10929(5) 0.30807(3) 0.03153(10) Uani 1 1 d .
S3 S 0.64020(3) 0.19087(4) 0.46775(3) 0.02595(9) Uani 1 1 d .
N1 N 0.85226(10) 0.64152(18) 0.45347(11) 0.0397(4) Uani 1 1 d .
N2 N 0.90869(9) 0.38217(18) 0.32865(11) 0.0372(4) Uani 1 1 d .
C1 C 0.59615(13) 0.1728(2) 0.20021(12) 0.0434(5) Uani 1 1 d .
H1A H 0.5596(13) 0.083(2) 0.2276(14) 0.037(5) Uiso 1 1 d .
H1B H 0.5725(12) 0.190(2) 0.1365(13) 0.036(5) Uiso 1 1 d .
C2 C 0.68999(14) 0.1341(3) 0.19820(12) 0.0477(6) Uani 1 1 d .
H2A H 0.7127(12) 0.218(2) 0.1710(12) 0.030(5) Uiso 1 1 d .
H2B H 0.6865(14) 0.040(2) 0.1744(14) 0.048(6) Uiso 1 1 d .
C3 C 0.70377(13) -0.02697(18) 0.36309(13) 0.0377(5) Uani 1 1 d .
H3A H 0.6401(12) -0.040(2) 0.3236(12) 0.031(5) Uiso 1 1 d .
H3B H 0.7286(12) -0.122(2) 0.3681(12) 0.031(5) Uiso 1 1 d .
C4 C 0.69275(12) 0.01533(17) 0.45672(12) 0.0341(5) Uani 1 1 d .
H4A H 0.7536(13) 0.017(2) 0.4887(13) 0.040(5) Uiso 1 1 d .
H4B H 0.6538(15) -0.068(2) 0.4697(15) 0.051(6) Uiso 1 1 d .
C5 C 0.53264(11) 0.1601(2) 0.39938(12) 0.0334(4) Uani 1 1 d .
H5A H 0.5435(14) 0.052(2) 0.3791(14) 0.049(6) Uiso 1 1 d .
H5B H 0.4948(13) 0.154(2) 0.4447(13) 0.040(5) Uiso 1 1 d .
C6 C 0.50253(11) 0.2799(2) 0.33305(14) 0.0396(5) Uani 1 1 d .
H6A H 0.4852(11) 0.3738(18) 0.3744(11) 0.020(4) Uiso 1 1 d .
H6B H 0.4457(12) 0.244(2) 0.2937(12) 0.030(5) Uiso 1 1 d .
C11 C 0.88525(10) 0.73817(18) 0.49265(12) 0.0287(4) Uani 1 1 d .
C12 C 0.92506(11) 0.8609(2) 0.54509(13) 0.0376(5) Uani 1 1 d .
H12A H 0.9046 0.8631 0.6029 0.053(6) Uiso 1 1 calc R
H12B H 0.9083 0.9518 0.5125 0.037(5) Uiso 1 1 calc R
H12C H 0.9893 0.8506 0.5554 0.038(5) Uiso 1 1 calc R
C13 C 0.97015(11) 0.39100(19) 0.29754(12) 0.0312(4) Uani 1 1 d .
C14 C 1.04931(12) 0.4042(2) 0.25657(14) 0.0445(6) Uani 1 1 d .
H14A H 1.0321 0.4126 0.1913 0.114(12) Uiso 1 1 calc R
H14B H 1.0863 0.3175 0.2710 0.091(10) Uiso 1 1 calc R
H14C H 1.0824 0.4914 0.2800 0.141(14) Uiso 1 1 calc R

loop_
_atom_site_aniso_label
_atom_site_aniso_U_11
_atom_site_aniso_U_22
_atom_site_aniso_U_33
_atom_site_aniso_U_23
_atom_site_aniso_U_13
_atom_site_aniso_U_12
La 0.01501(3) 0.01679(3) 0.02202(3) 0.00025(3) 0.00481(3) -0.00080(3)
I1 0.02930(4) 0.02120(4) 0.04261(5) -0.00544(4) 0.01618(4) 0.00144(4)
I2 0.03012(5) 0.03753(5) 0.02952(5) 0.01110(4) 0.01023(4) 0.00077(4)
I3 0.02773(5) 0.03177(5) 0.02641(4) 0.00089(4) -0.00093(4) 0.00318(4)
S1 0.02278(17) 0.0350(2) 0.0403(2) 0.01378(18) -0.00536(16) -0.00630(16)
S2 0.02622(17) 0.02982(19) 0.0412(2) -0.01130(16) 0.01327(15) 0.00019(15)
S3 0.03431(17) 0.02102(16) 0.02492(15) -0.00329(14) 0.01182(13) -0.00535(15)
N1 0.0314(7) 0.0344(7) 0.0513(9) -0.0003(7) 0.0018(6) -0.0066(6)
N2 0.0218(6) 0.0461(8) 0.0456(8) 0.0053(7) 0.0109(6) 0.0036(6)
C1 0.0438(9) 0.0576(11) 0.0263(8) -0.0035(8) -0.0004(7) -0.0129(9)
C2 0.0520(10) 0.0667(12) 0.0269(7) -0.0190(8) 0.0140(7) -0.0140(10)
C3 0.0428(9) 0.0192(7) 0.0528(10) -0.0055(7) 0.0130(8) -0.0002(7)
C4 0.0452(9) 0.0165(7) 0.0396(8) 0.0039(6) 0.0043(7) 0.0008(7)
C5 0.0241(7) 0.0340(8) 0.0450(8) -0.0051(7) 0.0138(6) -0.0072(7)
C6 0.0199(7) 0.0384(9) 0.0614(11) 0.0018(9) 0.0094(7) -0.0007(7)
C11 0.0206(6) 0.0241(7) 0.0405(8) 0.0046(7) 0.0031(6) 0.0005(6)
C12 0.0290(8) 0.0265(8) 0.0576(10) -0.0106(8) 0.0085(7) -0.0020(7)
C13 0.0259(7) 0.0357(8) 0.0337(8) 0.0050(7) 0.0102(6) -0.0006(6)
C14 0.0328(8) 0.0572(12) 0.0489(10) -0.0018(9) 0.0220(7) -0.0068(8)

loop_
_atom_type_symbol
_atom_type_description
_atom_type_scat_dispersion_real
_atom_type_scat_dispersion_imag
_atom_type_scat_source
C C 0.0033 0.0016 'International Tables Vol C Tables 4.2.6.8 and 6.1.1.4'
H H 0.0000 0.0000 'International Tables Vol C Tables 4.2.6.8 and 6.1.1.4'
N N 0.0061 0.0033 'International Tables Vol C Tables 4.2.6.8 and 6.1.1.4'
S S 0.1246 0.1234 'International Tables Vol C Tables 4.2.6.8 and 6.1.1.4'
I I -0.4742 1.8119 'International Tables Vol C Tables 4.2.6.8 and 6.1.1.4'
La La -0.2871 2.4523 'International Tables Vol C Tables 4.2.6.8 and 6.1.1.4'

loop_
_geom_angle_atom_site_label_1
_geom_angle_atom_site_label_2
_geom_angle_atom_site_label_3
_geom_angle
N1 La N2 75.31(5)
N1 La S2 143.97(4)
N2 La S2 70.91(4)
N1 La S1 142.66(3)
N2 La S1 120.28(3)
S2 La S1 68.730(11)
N1 La I1 77.56(4)
N2 La I1 151.85(4)
S2 La I1 137.181(9)
S1 La I1 78.569(9)
N1 La S3 133.00(4)
N2 La S3 130.03(4)
S2 La S3 66.556(12)
S1 La S3 65.779(11)
I1 La S3 75.317(8)
N1 La I2 80.51(4)
N2 La I2 74.18(3)
S2 La I2 101.612(10)
S1 La I2 73.042(9)
I1 La I2 94.160(4)
S3 La I2 138.709(8)
N1 La I3 76.58(3)
N2 La I3 77.93(3)
S2 La I3 84.402(9)
S1 La I3 137.066(9)
I1 La I3 102.921(5)
S3 La I3 73.088(8)
I2 La I3 147.525(4)
C1 S1 C6 102.73(9)
C1 S1 La 109.18(6)
C6 S1 La 107.67(6)
C3 S2 C2 102.87(9)
C3 S2 La 113.66(6)
C2 S2 La 99.97(7)
C5 S3 C4 100.81(8)
C5 S3 La 113.63(6)
C4 S3 La 104.88(6)
C11 N1 La 169.00(16)
C13 N2 La 167.60(14)
C2 C1 S1 114.99(14)
C1 C2 S2 116.60(14)
C4 C3 S2 113.52(12)
C3 C4 S3 115.96(12)
C6 C5 S3 114.32(12)
C5 C6 S1 116.53(12)
N1 C11 C12 177.8(2)
N2 C13 C14 179.2(2)

loop_
_geom_bond_atom_site_label_1
_geom_bond_atom_site_label_2
_geom_bond_distance
La N1 2.6409(16)
La N2 2.6718(16)
La S2 3.0635(4)
La S1 3.0891(4)
La I1 3.11413(16)
La S3 3.1263(4)
La I2 3.17696(17)
La I3 3.18561(16)
S1 C1 1.811(2)
S1 C6 1.831(2)
S2 C3 1.826(2)
S2 C2 1.8499(19)
S3 C5 1.8178(16)
S3 C4 1.8206(17)
N1 C11 1.135(2)
N2 C13 1.132(2)
C1 C2 1.495(3)
C3 C4 1.507(3)
C5 C6 1.505(3)
C11 C12 1.449(2)
C13 C14 1.467(3)
